data_2101804
loop_
_publ_author_name
'Marsh, R. E.'

_publ_section_title
;
 The perils of <i>Cc</i> revisited
;
_journal_issue 2
_journal_name_full 'Acta Crystallographica Section B'
_journal_page_first 317
_journal_page_last 322
_journal_paper_doi 10.1107/S010876819601381X
_journal_volume 53
_journal_year 1997
_chemical_formula_moiety 'C15 H38 N O8 S2 P4 Co, 2(B F4)'
_chemical_formula_sum 'C15 H38 B2 Co F8 N O8 P4 S2'
_space_group_IT_number 15
_symmetry_cell_setting monoclinic
_symmetry_space_group_name_Hall '-C 2yc'
_symmetry_space_group_name_H-M 'C 1 2/c 1'
_audit_creation_method CSD-QUEST3D-V5
_cell_angle_alpha 90
_cell_angle_beta 101.69(2)
_cell_angle_gamma 90
_cell_formula_units_Z 4
_cell_length_a 18.154(5)
_cell_length_b 12.533(2)
_cell_length_c 14.447(3)
_cell_volume 3218.9(12)
_cod_data_source_file an0533.cif
_cod_data_source_block CSD_CIF_MIF_YAJZUE01
_cod_depositor_comments
;

  Added moiety chemical formula from Marsh (1997) paper. The summary
  chemical formula is calculated from moiety formula using 'AdHocParser'
  (svn://www.crystallography.net/cod-tools/trunk/Formulae/AdHocParser.yp,
  revision 1441.)

  Removing 14 atoms which were symmetric equivalents of the atoms from
  the asymmetric unit.

  Andrius Merkys
  2013-11-06
;
_cod_original_sg_symbol_H-M 'C 2/c'
_cod_database_code 2101804

loop_
_symmetry_equiv_pos_as_xyz
x,y,z
-x,y,1/2-z
1/2+x,1/2+y,z
1/2-x,1/2+y,1/2-z
-x,-y,-z
x,-y,-1/2+z
-1/2-x,-1/2-y,-z
-1/2+x,-1/2-y,-1/2+z

loop_
_atom_site_label
_atom_site_fract_x
_atom_site_fract_y
_atom_site_fract_z
_atom_site_type_symbol
Co1 .0 .40384 .25 Co
S1 -.0258 .5463 .3364 S
P1 -.1174 .4090 .1670 P
P2 .0188 .2841 .1473 P
O1 -.1544 .5186 .1315 O
O2 -.1738 .3496 .2191 O
O3 .0541 .3237 .0625 O
O4 .0642 .1842 .1926 O
N1 .0 .7284 .25 N
C1 .0 .6237 .25 C
C2 .0220 .7894 .1730 C
C3 -.1981 .5882 .1812 C
C4 -.2508 .3210 .1740 C
C5 -.1201 .3416 .0550 C
C6 .1332 .3441 .0642 C
C7 .0698 .0856 .1378 C
C8 -.0720 .2400 .0791 C
B1 -.1719 .0254 .5918 B
F1 -.1058 .0153 .6264 F
F2 -.1934 .1178 .5852 F
F3 -.2162 -.0357 .6186 F
F4 -.1628 -.0180 .5167 F

loop_
_atom_type_symbol
C
B
Co
F
N
O
P
S
